data_4343313
loop_
_publ_author_name
'Shi, Yan X.'
'Liang, Rong Z.'
'Martin, Katherine A.'
'Weston, Nicholas'
'Gonzalez-Calera, Silvia'
'Ganguly, Rakesh'
'Li, Yongxin'
'Lu, Yunpeng'
'Ribeiro, Ant\'onio J M'
'Ramos, Maria J.'
'Fernandes, Pedro A.'
'Garc\'ia, Felipe'

_publ_section_title
;
 Synthesis and Hydrolytic Studies on the Air-Stable
 [(4-CN-PhO)(E)P(\m-N(t)Bu)]2 (E = O, S, and Se) Cyclodiphosphazanes.
;
_journal_issue 13
_journal_name_full 'Inorganic chemistry'
_journal_page_first 6423
_journal_page_last 6432
_journal_paper_doi 10.1021/acs.inorgchem.5b00735
_journal_volume 54
_journal_year 2015
_chemical_formula_sum 'C28 H38 N4 O4 P2 S2'
_chemical_formula_weight 620.68
_space_group_crystal_system triclinic
_space_group_IT_number 2
_space_group_name_Hall '-P 1'
_space_group_name_H-M_alt 'P -1'
_symmetry_space_group_name_Hall '-P 1'
_symmetry_space_group_name_H-M 'P -1'
_atom_sites_solution_hydrogens geom
_cell_angle_alpha 89.777(3)
_cell_angle_beta 71.683(3)
_cell_angle_gamma 89.002(3)
_cell_formula_units_Z 2
_cell_length_a 9.2567(9)
_cell_length_b 12.8700(11)
_cell_length_c 14.0384(13)
_cell_measurement_reflns_used 6911
_cell_measurement_temperature 103.(2)
_cell_measurement_theta_max 25.2802
_cell_measurement_theta_min 2.1978
_cell_volume 1587.5(3)
_computing_cell_refinement 'SAINT V8.32B (Bruker AXS Inc., 2013)'
_computing_data_collection 'Bruker APEX2'
_computing_data_reduction 'SAINT V8.32B (Bruker AXS Inc., 2013)'
_computing_molecular_graphics 'Bruker SHELXTL'
_computing_publication_material 'Bruker SHELXTL'
_computing_structure_refinement 'SHELXL-2013 (Sheldrick, 2013)'
_computing_structure_solution 'SHELXS-97 (Sheldrick 2008)'
_diffrn_ambient_temperature 103.(2)
_diffrn_detector_area_resol_mean 8.3333
_diffrn_measured_fraction_theta_full 0.988
_diffrn_measured_fraction_theta_max 0.988
_diffrn_measurement_device_type 'Bruker APEX-II CCD'
_diffrn_measurement_method '\f and \w scans'
_diffrn_radiation_monochromator graphite
_diffrn_radiation_type MoK\a
_diffrn_radiation_wavelength 0.71073
_diffrn_reflns_av_R_equivalents 0.0522
_diffrn_reflns_limit_h_max 11
_diffrn_reflns_limit_h_min -11
_diffrn_reflns_limit_k_max 15
_diffrn_reflns_limit_k_min -15
_diffrn_reflns_limit_l_max 16
_diffrn_reflns_limit_l_min -16
_diffrn_reflns_number 27320
_diffrn_reflns_theta_full 25.45
_diffrn_reflns_theta_max 25.45
_diffrn_reflns_theta_min 1.53
_exptl_absorpt_coefficient_mu 0.307
_exptl_absorpt_correction_T_max 0.95
_exptl_absorpt_correction_T_min 0.86
_exptl_absorpt_correction_type multi-scan
_exptl_absorpt_process_details 'SADABS V2012/1 (Bruker AXS Inc.)'
_exptl_crystal_colour yellow
_exptl_crystal_density_diffrn 1.299
_exptl_crystal_density_method 'not measured'
_exptl_crystal_description block
_exptl_crystal_F_000 656
_exptl_crystal_size_max 0.200
_exptl_crystal_size_mid 0.180
_exptl_crystal_size_min 0.160
_refine_diff_density_max 1.325
_refine_diff_density_min -0.715
_refine_ls_extinction_method none
_refine_ls_goodness_of_fit_ref 1.170
_refine_ls_hydrogen_treatment constr
_refine_ls_matrix_type full
_refine_ls_number_parameters 371
_refine_ls_number_reflns 5806
_refine_ls_number_restraints 0
_refine_ls_restrained_S_all 1.170
_refine_ls_R_factor_all 0.1007
_refine_ls_R_factor_gt 0.0885
_refine_ls_shift/su_max 0.002
_refine_ls_shift/su_mean 0.000
_refine_ls_structure_factor_coef Fsqd
_refine_ls_weighting_details 'w=1/[\s^2^(Fo^2^)+(0.0643P)^2^+16.2066P] where P=(Fo^2^+2Fc^2^)/3'
_refine_ls_weighting_scheme calc
_refine_ls_wR_factor_gt 0.2403
_refine_ls_wR_factor_ref 0.2470
_reflns_number_gt 4887
_reflns_number_total 5806
_reflns_threshold_expression 'I > 2\s(I)'
_cod_data_source_file ic5b00735_si_004.cif
_cod_data_source_block I
_cod_depositor_comments 'Adding full bibliography for 4343313--4343318.cif.'
_cod_database_code 4343313

loop_
_space_group_symop_operation_xyz
'x, y, z'
'-x, -y, -z'

loop_
_atom_site_type_symbol
_atom_site_label
_atom_site_fract_x
_atom_site_fract_y
_atom_site_fract_z
_atom_site_U_iso_or_equiv
_atom_site_adp_type
_atom_site_calc_flag
_atom_site_refinement_flags_adp
_atom_site_refinement_flags_posn
_atom_site_occupancy
C C1 -0.0831(7) 0.6170(5) 0.2976(5) 0.0178(13) Uani d . . 1
C C2 -0.1475(8) 0.5988(6) 0.4105(5) 0.0275(15) Uani d . . 1
H H2A -0.0652 0.5764 0.4364 0.041 Uiso calc U R 1
H H2B -0.2246 0.5447 0.4237 0.041 Uiso calc U R 1
H H2C -0.194 0.6634 0.4438 0.041 Uiso calc U R 1
C C3 -0.2062(8) 0.6587(5) 0.2553(5) 0.0266(15) Uani d . . 1
H H3A -0.2501 0.7233 0.2901 0.04 Uiso calc U R 1
H H3B -0.2862 0.6071 0.2652 0.04 Uiso calc U R 1
H H3C -0.161 0.6726 0.1834 0.04 Uiso calc U R 1
C C4 -0.0131(8) 0.5163(5) 0.2425(5) 0.0256(15) Uani d . . 1
H H4A 0.0333 0.5308 0.1709 0.038 Uiso calc U R 1
H H4B -0.0927 0.4646 0.2513 0.038 Uiso calc U R 1
H H4C 0.065 0.4892 0.2701 0.038 Uiso calc U R 1
C C5 0.3151(7) 0.8979(5) 0.2948(5) 0.0173(13) Uani d . . 1
C C6 0.2744(8) 0.9178(5) 0.4067(5) 0.0273(15) Uani d . . 1
H H6A 0.3462 0.967 0.4191 0.041 Uiso calc U R 1
H H6B 0.2799 0.8523 0.4412 0.041 Uiso calc U R 1
H H6C 0.1709 0.947 0.4319 0.041 Uiso calc U R 1
C C7 0.2957(8) 0.9963(5) 0.2402(5) 0.0230(14) Uani d . . 1
H H7A 0.1908 1.0225 0.2678 0.034 Uiso calc U R 1
H H7B 0.3177 0.9811 0.1686 0.034 Uiso calc U R 1
H H7C 0.3659 1.0488 0.2487 0.034 Uiso calc U R 1
C C8 0.4781(7) 0.8557(5) 0.2523(5) 0.0221(14) Uani d . . 1
H H8A 0.5483 0.9051 0.2661 0.033 Uiso calc U R 1
H H8B 0.5034 0.8461 0.1796 0.033 Uiso calc U R 1
H H8C 0.487 0.7889 0.2838 0.033 Uiso calc U R 1
C C9 -0.0701(7) 0.9258(4) 0.1424(4) 0.0141(12) Uani d . . 1
C C10 -0.1272(7) 0.8854(5) 0.0717(4) 0.0171(13) Uani d . . 1
H H10 -0.099 0.8172 0.0461 0.021 Uiso calc U R 1
C C11 -0.2270(7) 0.9459(5) 0.0381(4) 0.0176(13) Uani d . . 1
H H11 -0.2675 0.9188 -0.0109 0.021 Uiso calc U R 1
C C12 -0.2679(7) 1.0446(5) 0.0749(4) 0.0176(13) Uani d . . 1
C C13 -0.3769(7) 1.1055(4) 0.0436(5) 0.0184(13) Uani d . . 1
C C14 -0.2098(7) 1.0850(5) 0.1470(5) 0.0198(13) Uani d . . 1
H H14 -0.2384 1.1532 0.1724 0.024 Uiso calc U R 1
C C15 -0.1105(7) 1.0261(4) 0.1815(4) 0.0169(13) Uani d . . 1
H H15 -0.0704 1.053 0.2307 0.02 Uiso calc U R 1
C C16 0.4409(7) 0.5824(5) 0.1428(4) 0.0169(13) Uani d . . 1
C C17 0.5700(7) 0.6210(5) 0.0759(4) 0.0178(13) Uani d . . 1
H H17 0.5711 0.6902 0.0519 0.021 Uiso calc U R 1
C C18 0.6988(7) 0.5586(5) 0.0437(4) 0.0175(13) Uani d . . 1
H H18 0.7901 0.5845 -0.0018 0.021 Uiso calc U R 1
C C19 0.6929(7) 0.4565(4) 0.0791(4) 0.0148(12) Uani d . . 1
C C20 0.8296(7) 0.3911(5) 0.0463(5) 0.0200(13) Uani d . . 1
C C21 0.5598(7) 0.4168(5) 0.1441(4) 0.0171(13) Uani d . . 1
H H21 0.5568 0.3467 0.166 0.021 Uiso calc U R 1
C C22 0.4315(7) 0.4803(5) 0.1768(5) 0.0197(13) Uani d . . 1
H H22 0.3391 0.4548 0.2215 0.024 Uiso calc U R 1
C C23 0.5333(10) 0.1868(8) 0.4093(8) 0.053(2) Uani d . . 1
H H23A 0.4513 0.173 0.3809 0.079 Uiso calc U R 1
H H23B 0.491 0.1921 0.4824 0.079 Uiso calc U R 1
H H23C 0.6087 0.1298 0.3916 0.079 Uiso calc U R 1
C C24 0.6076(8) 0.2858(6) 0.3680(6) 0.0311(17) Uani d . . 1
C C25 0.5287(9) 0.3835(6) 0.4077(6) 0.0372(18) Uani d . . 1
H H25A 0.5862 0.4419 0.3701 0.056 Uiso calc U R 1
H H25B 0.5204 0.3901 0.4787 0.056 Uiso calc U R 1
H H25C 0.4266 0.3839 0.4007 0.056 Uiso calc U R 1
C C26 0.0284(9) 0.2285(7) 0.3795(5) 0.0383(19) Uani d . . 1
H H26A -0.0242 0.1699 0.3614 0.057 Uiso calc U R 1
H H26B -0.0418 0.2882 0.3987 0.057 Uiso calc U R 1
H H26C 0.0639 0.2087 0.4359 0.057 Uiso calc U R 1
C C27 0.1604(8) 0.2565(5) 0.2923(5) 0.0269(15) Uani d . . 1
C C28 0.1452(9) 0.2541(5) 0.1905(5) 0.0270(15) Uani d . . 1
H H28A 0.2336 0.2868 0.1429 0.041 Uiso calc U R 1
H H28B 0.0523 0.292 0.1908 0.041 Uiso calc U R 1
H H28C 0.1395 0.1818 0.1704 0.041 Uiso calc U R 1
N N1 0.0390(6) 0.6955(4) 0.2770(4) 0.0148(10) Uani d . . 1
N N2 0.2108(6) 0.8175(4) 0.2763(4) 0.0141(10) Uani d . . 1
N N3 -0.4658(7) 1.1537(4) 0.0184(4) 0.0257(13) Uani d . . 1
N N4 0.9374(7) 0.3419(4) 0.0219(4) 0.0265(13) Uani d . . 1
O O1 0.0366(5) 0.8659(3) 0.1707(3) 0.0160(9) Uani d . . 1
O O2 0.3120(5) 0.6479(3) 0.1702(3) 0.0177(9) Uani d . . 1
O O3 0.7281(6) 0.2843(4) 0.2998(4) 0.0422(14) Uani d . . 1
O O4 0.2813(7) 0.2782(4) 0.3051(5) 0.0457(15) Uani d . . 1
P P1 0.02857(17) 0.82637(11) 0.28092(11) 0.0135(4) Uani d . . 1
P P2 0.21759(18) 0.68760(11) 0.28021(11) 0.0137(4) Uani d . . 1
S S1 -0.12246(19) 0.89632(12) 0.38732(11) 0.0205(4) Uani d . . 1
S S2 0.27003(19) 0.61806(12) 0.38617(11) 0.0205(4) Uani d . . 1

loop_
_atom_site_aniso_label
_atom_site_aniso_U_11
_atom_site_aniso_U_22
_atom_site_aniso_U_33
_atom_site_aniso_U_12
_atom_site_aniso_U_13
_atom_site_aniso_U_23
C1 0.018(3) 0.016(3) 0.019(3) 0.001(2) -0.006(2) -0.005(2)
C2 0.026(4) 0.034(4) 0.018(3) -0.007(3) -0.001(3) 0.009(3)
C3 0.019(3) 0.029(4) 0.035(4) -0.002(3) -0.013(3) 0.003(3)
C4 0.028(4) 0.014(3) 0.033(4) -0.001(3) -0.006(3) -0.002(3)
C5 0.022(3) 0.012(3) 0.019(3) -0.002(2) -0.008(3) 0.000(2)
C6 0.033(4) 0.026(4) 0.024(3) -0.002(3) -0.010(3) -0.005(3)
C7 0.028(4) 0.013(3) 0.030(4) 0.000(3) -0.011(3) -0.001(3)
C8 0.021(3) 0.014(3) 0.031(4) -0.001(2) -0.007(3) -0.003(3)
C9 0.017(3) 0.014(3) 0.010(3) 0.006(2) -0.002(2) 0.004(2)
C10 0.023(3) 0.013(3) 0.012(3) 0.005(2) -0.002(2) 0.000(2)
C11 0.026(3) 0.014(3) 0.013(3) 0.002(2) -0.007(3) 0.000(2)
C12 0.019(3) 0.017(3) 0.014(3) 0.002(2) -0.001(2) 0.005(2)
C13 0.028(4) 0.008(3) 0.019(3) -0.001(3) -0.006(3) 0.002(2)
C14 0.025(3) 0.015(3) 0.017(3) 0.005(3) -0.004(3) -0.003(2)
C15 0.024(3) 0.012(3) 0.016(3) 0.003(2) -0.007(2) -0.001(2)
C16 0.018(3) 0.016(3) 0.017(3) 0.008(2) -0.007(2) -0.006(2)
C17 0.023(3) 0.015(3) 0.012(3) 0.008(2) -0.002(2) 0.001(2)
C18 0.024(3) 0.013(3) 0.012(3) 0.004(2) 0.000(2) 0.002(2)
C19 0.019(3) 0.011(3) 0.014(3) 0.006(2) -0.006(2) -0.002(2)
C20 0.023(4) 0.019(3) 0.018(3) 0.006(3) -0.006(3) 0.000(2)
C21 0.022(3) 0.012(3) 0.017(3) 0.005(2) -0.005(2) 0.000(2)
C22 0.020(3) 0.015(3) 0.022(3) 0.003(2) -0.004(3) -0.001(2)
C23 0.038(5) 0.055(6) 0.069(6) -0.007(4) -0.023(5) 0.011(5)
C24 0.029(4) 0.038(4) 0.035(4) -0.002(3) -0.023(3) -0.002(3)
C25 0.025(4) 0.046(5) 0.040(4) -0.003(3) -0.010(3) -0.008(4)
C26 0.036(4) 0.057(5) 0.022(4) 0.002(4) -0.011(3) -0.001(3)
C27 0.037(4) 0.009(3) 0.037(4) -0.001(3) -0.016(3) 0.003(3)
C28 0.040(4) 0.019(3) 0.022(3) 0.001(3) -0.010(3) -0.001(3)
N1 0.018(3) 0.010(2) 0.015(2) 0.0023(19) -0.003(2) 0.0015(19)
N2 0.019(3) 0.006(2) 0.017(2) 0.0037(19) -0.005(2) -0.0002(18)
N3 0.028(3) 0.020(3) 0.032(3) 0.007(2) -0.014(3) 0.004(2)
N4 0.026(3) 0.020(3) 0.029(3) 0.007(2) -0.002(2) 0.000(2)
O1 0.019(2) 0.016(2) 0.013(2) 0.0084(17) -0.0044(17) 0.0000(16)
O2 0.018(2) 0.019(2) 0.015(2) 0.0099(17) -0.0028(17) 0.0003(17)
O3 0.031(3) 0.042(3) 0.051(4) 0.001(2) -0.008(3) -0.013(3)
O4 0.047(4) 0.040(3) 0.063(4) -0.022(3) -0.034(3) 0.017(3)
P1 0.0166(8) 0.0112(7) 0.0119(7) 0.0043(6) -0.0034(6) 0.0003(5)
P2 0.0167(8) 0.0105(7) 0.0128(7) 0.0040(6) -0.0034(6) 0.0018(5)
S1 0.0240(9) 0.0185(8) 0.0152(7) 0.0087(6) -0.0012(6) -0.0020(6)
S2 0.0271(9) 0.0184(8) 0.0167(8) 0.0067(6) -0.0085(6) 0.0040(6)

loop_
_atom_type_symbol
_atom_type_description
_atom_type_scat_dispersion_real
_atom_type_scat_dispersion_imag
_atom_type_scat_source
C C 0.0033 0.0016 'International Tables Vol C Tables 4.2.6.8 and 6.1.1.4'
H H 0.0000 0.0000 'International Tables Vol C Tables 4.2.6.8 and 6.1.1.4'
N N 0.0061 0.0033 'International Tables Vol C Tables 4.2.6.8 and 6.1.1.4'
O O 0.0106 0.0060 'International Tables Vol C Tables 4.2.6.8 and 6.1.1.4'
P P 0.1023 0.0942 'International Tables Vol C Tables 4.2.6.8 and 6.1.1.4'
S S 0.1246 0.1234 'International Tables Vol C Tables 4.2.6.8 and 6.1.1.4'

loop_
_geom_angle_atom_site_label_1
_geom_angle_atom_site_label_2
_geom_angle_atom_site_label_3
_geom_angle
N1 C1 C2 109.6(5)
N1 C1 C3 107.7(5)
C2 C1 C3 111.1(5)
N1 C1 C4 107.9(5)
C2 C1 C4 110.9(5)
C3 C1 C4 109.5(5)
C1 C2 H2A 109.5
C1 C2 H2B 109.5
H2A C2 H2B 109.5
C1 C2 H2C 109.5
H2A C2 H2C 109.5
H2B C2 H2C 109.5
C1 C3 H3A 109.5
C1 C3 H3B 109.5
H3A C3 H3B 109.5
C1 C3 H3C 109.5
H3A C3 H3C 109.5
H3B C3 H3C 109.5
C1 C4 H4A 109.5
C1 C4 H4B 109.5
H4A C4 H4B 109.5
C1 C4 H4C 109.5
H4A C4 H4C 109.5
H4B C4 H4C 109.5
N2 C5 C7 108.0(5)
N2 C5 C6 109.4(5)
C7 C5 C6 110.7(5)
N2 C5 C8 107.6(5)
C7 C5 C8 110.1(5)
C6 C5 C8 110.8(5)
C5 C6 H6A 109.5
C5 C6 H6B 109.5
H6A C6 H6B 109.5
C5 C6 H6C 109.5
H6A C6 H6C 109.5
H6B C6 H6C 109.5
C5 C7 H7A 109.5
C5 C7 H7B 109.5
H7A C7 H7B 109.5
C5 C7 H7C 109.5
H7A C7 H7C 109.5
H7B C7 H7C 109.5
C5 C8 H8A 109.5
C5 C8 H8B 109.5
H8A C8 H8B 109.5
C5 C8 H8C 109.5
H8A C8 H8C 109.5
H8B C8 H8C 109.5
C10 C9 O1 117.7(5)
C10 C9 C15 121.6(5)
O1 C9 C15 120.6(5)
C9 C10 C11 118.8(5)
C9 C10 H10 120.6
C11 C10 H10 120.6
C12 C11 C10 120.7(6)
C12 C11 H11 119.6
C10 C11 H11 119.6
C11 C12 C14 120.1(6)
C11 C12 C13 120.7(6)
C14 C12 C13 119.0(5)
N3 C13 C12 179.2(7)
C15 C14 C12 120.1(6)
C15 C14 H14 120.0
C12 C14 H14 120.0
C14 C15 C9 118.6(6)
C14 C15 H15 120.7
C9 C15 H15 120.7
C17 C16 C22 122.6(5)
C17 C16 O2 116.9(5)
C22 C16 O2 120.3(6)
C16 C17 C18 119.3(6)
C16 C17 H17 120.3
C18 C17 H17 120.3
C17 C18 C19 119.0(6)
C17 C18 H18 120.5
C19 C18 H18 120.5
C21 C19 C18 121.3(5)
C21 C19 C20 119.7(5)
C18 C19 C20 119.0(6)
N4 C20 C19 178.4(7)
C22 C21 C19 119.4(6)
C22 C21 H21 120.3
C19 C21 H21 120.3
C21 C22 C16 118.4(6)
C21 C22 H22 120.8
C16 C22 H22 120.8
C24 C23 H23A 109.5
C24 C23 H23B 109.5
H23A C23 H23B 109.5
C24 C23 H23C 109.5
H23A C23 H23C 109.5
H23B C23 H23C 109.5
O3 C24 C25 121.7(7)
O3 C24 C23 119.9(8)
C25 C24 C23 118.3(7)
C24 C25 H25A 109.5
C24 C25 H25B 109.5
H25A C25 H25B 109.5
C24 C25 H25C 109.5
H25A C25 H25C 109.5
H25B C25 H25C 109.5
C27 C26 H26A 109.5
C27 C26 H26B 109.5
H26A C26 H26B 109.5
C27 C26 H26C 109.5
H26A C26 H26C 109.5
H26B C26 H26C 109.5
O4 C27 C28 121.1(7)
O4 C27 C26 119.7(7)
C28 C27 C26 119.1(6)
C27 C28 H28A 109.5
C27 C28 H28B 109.5
H28A C28 H28B 109.5
C27 C28 H28C 109.5
H28A C28 H28C 109.5
H28B C28 H28C 109.5
C1 N1 P2 131.5(4)
C1 N1 P1 130.7(4)
P2 N1 P1 95.1(3)
C5 N2 P1 130.7(4)
C5 N2 P2 131.3(4)
P1 N2 P2 95.6(3)
C9 O1 P1 128.4(4)
C16 O2 P2 127.6(4)
O1 P1 N2 103.8(2)
O1 P1 N1 107.3(2)
N2 P1 N1 84.3(2)
O1 P1 S1 114.16(17)
N2 P1 S1 122.41(19)
N1 P1 S1 120.44(19)
O1 P1 P2 113.55(16)
N2 P1 P2 42.26(16)
N1 P1 P2 42.17(18)
S1 P1 P2 132.28(9)
O2 P2 N1 103.5(2)
O2 P2 N2 107.2(2)
N1 P2 N2 84.7(2)
O2 P2 S2 114.26(17)
N1 P2 S2 122.34(19)
N2 P2 S2 120.35(19)
O2 P2 P1 113.42(16)
N1 P2 P1 42.70(17)
N2 P2 P1 42.14(18)
S2 P2 P1 132.31(9)

loop_
_geom_bond_atom_site_label_1
_geom_bond_atom_site_label_2
_geom_bond_distance
C1 N1 1.488(8)
C1 C2 1.526(9)
C1 C3 1.530(9)
C1 C4 1.537(8)
C2 H2A 0.98
C2 H2B 0.98
C2 H2C 0.98
C3 H3A 0.98
C3 H3B 0.98
C3 H3C 0.98
C4 H4A 0.98
C4 H4B 0.98
C4 H4C 0.98
C5 N2 1.505(8)
C5 C7 1.515(8)
C5 C6 1.517(9)
C5 C8 1.528(9)
C6 H6A 0.98
C6 H6B 0.98
C6 H6C 0.98
C7 H7A 0.98
C7 H7B 0.98
C7 H7C 0.98
C8 H8A 0.98
C8 H8B 0.98
C8 H8C 0.98
C9 C10 1.371(9)
C9 O1 1.395(7)
C9 C15 1.403(8)
C10 C11 1.389(9)
C10 H10 0.95
C11 C12 1.374(8)
C11 H11 0.95
C12 C14 1.393(9)
C12 C13 1.440(9)
C13 N3 1.163(8)
C14 C15 1.380(9)
C14 H14 0.95
C15 H15 0.95
C16 C17 1.367(9)
C16 C22 1.391(9)
C16 O2 1.401(7)
C17 C18 1.379(9)
C17 H17 0.95
C18 C19 1.398(8)
C18 H18 0.95
C19 C21 1.387(9)
C19 C20 1.456(8)
C20 N4 1.131(8)
C21 C22 1.384(9)
C21 H21 0.95
C22 H22 0.95
C23 C24 1.486(12)
C23 H23A 0.98
C23 H23B 0.98
C23 H23C 0.98
C24 O3 1.221(9)
C24 C25 1.463(11)
C25 H25A 0.98
C25 H25B 0.98
C25 H25C 0.98
C26 C27 1.481(10)
C26 H26A 0.98
C26 H26B 0.98
C26 H26C 0.98
C27 O4 1.225(9)
C27 C28 1.480(10)
C28 H28A 0.98
C28 H28B 0.98
C28 H28C 0.98
N1 P2 1.669(5)
N1 P1 1.686(5)
N2 P1 1.669(5)
N2 P2 1.673(5)
O1 P1 1.607(4)
O2 P2 1.598(4)
P1 S1 1.911(2)
P1 P2 2.476(2)
P2 S2 1.918(2)
